data_7110171
loop_
_publ_author_name
'Roberta R. Rodrigues'
'Christopher L. Dorsey'
'Chelsee A. Arceneaux'
'Todd W. Hudnall'

_publ_section_title
;
 Phosphaalkene vs. phosphinidene: the nature of the P-C bond in
 carbonyl-decorated carbene > PPh adducts
;
_journal_name_full Chem.Commun.
_journal_page_first 162
_journal_paper_doi 10.1039/c3cc45134h
_journal_volume 50
_journal_year 2014
_chemical_formula_moiety {(C9H11)2-C3N2O2-P(C6H5)}
_chemical_formula_sum 'C27 H27 N2 O2 P'
_chemical_formula_weight 442.48
_chemical_name_common 5-DAC=PPh
_chemical_name_systematic
; 
 ? 
;
_space_group_IT_number 19
_symmetry_cell_setting orthorhombic
_symmetry_space_group_name_Hall 'P 2ac 2ab'
_symmetry_space_group_name_H-M 'P 21 21 21'
_atom_sites_solution_hydrogens geom
_atom_sites_solution_primary direct
_atom_sites_solution_secondary difmap
_audit_creation_method SHELXL-97
_cell_angle_alpha 90.00
_cell_angle_beta 90.00
_cell_angle_gamma 90.00
_cell_formula_units_Z 4
_cell_length_a 8.1331(10)
_cell_length_b 12.6193(16)
_cell_length_c 23.637(3)
_cell_measurement_temperature 223(2)
_cell_volume 2426.0(5)
_computing_cell_refinement 'CrystalClear (Rigaku Inc., 2008)'
_computing_data_collection 'CrystalClear (Rigaku Inc., 2008)'
_computing_data_reduction 'CrystalClear (Rigaku Inc., 2008)'
_computing_molecular_graphics 'XP SHELXTL/PC, Siemens Analytical'
_computing_structure_refinement 'XL SHELXTL/PC, Siemens Analytical'
_computing_structure_solution
;

SIR97 - Altomare A., Burla M.C., Camalli M., Cascarano G.L., Giacovazzo C., 
Guagliardi A., Moliterni A.G.G., Polidori G.,Spagna R.
;
_diffrn_ambient_temperature 223(2)
_diffrn_measured_fraction_theta_full 0.998
_diffrn_measured_fraction_theta_max 0.998
_diffrn_measurement_device_type 'CCD area detector'
_diffrn_measurement_method 'phi and omega scans'
_diffrn_radiation_monochromator graphite
_diffrn_radiation_source 'fine-focus sealed tube'
_diffrn_radiation_type MoK\a
_diffrn_radiation_wavelength 0.71075
_diffrn_reflns_av_R_equivalents 0.0990
_diffrn_reflns_av_sigmaI/netI 0.0842
_diffrn_reflns_limit_h_max 9
_diffrn_reflns_limit_h_min -9
_diffrn_reflns_limit_k_max 15
_diffrn_reflns_limit_k_min -15
_diffrn_reflns_limit_l_max 28
_diffrn_reflns_limit_l_min -28
_diffrn_reflns_number 17974
_diffrn_reflns_theta_full 25.00
_diffrn_reflns_theta_max 25.00
_diffrn_reflns_theta_min 2.98
_exptl_absorpt_coefficient_mu 0.139
_exptl_absorpt_correction_type none
_exptl_absorpt_process_details none
_exptl_crystal_colour orange
_exptl_crystal_density_diffrn 1.211
_exptl_crystal_density_method 'not measured'
_exptl_crystal_description block
_exptl_crystal_F_000 936
_exptl_crystal_size_max 0.36
_exptl_crystal_size_mid 0.34
_exptl_crystal_size_min 0.21
_refine_diff_density_max 0.232
_refine_diff_density_min -0.188
_refine_diff_density_rms 0.050
_refine_ls_abs_structure_details 'Flack H D (1983), Acta Cryst. A39, 876-881'
_refine_ls_abs_structure_Flack -0.04(18)
_refine_ls_extinction_method none
_refine_ls_goodness_of_fit_ref 1.008
_refine_ls_hydrogen_treatment constr
_refine_ls_matrix_type full
_refine_ls_number_parameters 289
_refine_ls_number_reflns 4267
_refine_ls_number_restraints 0
_refine_ls_restrained_S_all 1.008
_refine_ls_R_factor_all 0.1125
_refine_ls_R_factor_gt 0.0631
_refine_ls_shift/su_max 0.000
_refine_ls_shift/su_mean 0.000
_refine_ls_structure_factor_coef Fsqd
_refine_ls_weighting_details 'calc w=1/[\s^2^(Fo^2^)+(0.0748P)^2^+0.2006P] where P=(Fo^2^+2Fc^2^)/3'
_refine_ls_weighting_scheme calc
_refine_ls_wR_factor_gt 0.1367
_refine_ls_wR_factor_ref 0.1603
_reflns_number_gt 2681
_reflns_number_total 4267
_reflns_threshold_expression >2sigma(I)
_cod_data_source_file c3cc45134h.txt
_cod_data_source_block 2PPh
_cod_original_sg_symbol_H-M P2(1)2(1)2(1)
_cod_database_code 7110171

loop_
_symmetry_equiv_pos_as_xyz
'x, y, z'
'-x+1/2, -y, z+1/2'
'x+1/2, -y+1/2, -z'
'-x, y+1/2, -z+1/2'

loop_
_atom_site_label
_atom_site_type_symbol
_atom_site_fract_x
_atom_site_fract_y
_atom_site_fract_z
_atom_site_U_iso_or_equiv
_atom_site_adp_type
_atom_site_occupancy
_atom_site_symmetry_multiplicity
_atom_site_calc_flag
_atom_site_refinement_flags
P1 P 0.92773(16) 0.90385(11) 0.04727(5) 0.0610(4) Uani 1 1 d .
N1 N 1.0926(4) 0.9620(3) 0.14061(13) 0.0444(8) Uani 1 1 d .
O2 O 1.4398(4) 1.1094(3) 0.10997(13) 0.0744(10) Uani 1 1 d .
C1 C 1.0857(5) 0.9660(3) 0.08044(15) 0.0426(10) Uani 1 1 d .
N2 N 1.2229(4) 1.0258(3) 0.06450(12) 0.0421(8) Uani 1 1 d .
O1 O 1.2664(4) 1.0225(3) 0.21122(11) 0.0685(9) Uani 1 1 d .
C21 C 1.2698(5) 1.0505(3) 0.00681(15) 0.0407(10) Uani 1 1 d .
C22 C 1.3861(5) 0.9857(3) -0.01902(18) 0.0488(11) Uani 1 1 d .
C26 C 1.2009(5) 1.1371(3) -0.02027(17) 0.0457(10) Uani 1 1 d .
C11 C 0.9639(5) 0.9160(4) 0.17407(15) 0.0417(10) Uani 1 1 d .
C25 C 1.2430(6) 1.1538(4) -0.07641(18) 0.0535(12) Uani 1 1 d .
H25A H 1.1947 1.2098 -0.0958 0.064 Uiso 1 1 calc R
C12 C 0.8270(5) 0.9781(4) 0.18724(16) 0.0498(11) Uani 1 1 d .
C23 C 1.4251(5) 1.0080(4) -0.07512(18) 0.0564(12) Uani 1 1 d .
H23A H 1.5023 0.9658 -0.0935 0.068 Uiso 1 1 calc R
C16 C 0.9759(5) 0.8093(4) 0.19116(16) 0.0456(11) Uani 1 1 d .
C24 C 1.3537(5) 1.0903(4) -0.10444(16) 0.0498(11) Uani 1 1 d .
C29 C 1.0813(6) 1.2081(4) 0.0103(2) 0.0740(15) Uani 1 1 d .
H29A H 1.0682 1.1838 0.0485 0.111 Uiso 1 1 calc R
H29B H 0.9769 1.2063 -0.0086 0.111 Uiso 1 1 calc R
H29C H 1.1226 1.2793 0.0105 0.111 Uiso 1 1 calc R
C31 C 0.9582(6) 0.9239(4) -0.02863(18) 0.0542(12) Uani 1 1 d .
C14 C 0.7074(6) 0.8271(4) 0.23572(17) 0.0557(12) Uani 1 1 d .
C15 C 0.8448(6) 0.7680(4) 0.22202(17) 0.0526(12) Uani 1 1 d .
H15A H 0.8500 0.6978 0.2339 0.063 Uiso 1 1 calc R
C3 C 1.2272(5) 1.0136(3) 0.16183(18) 0.0483(11) Uani 1 1 d .
C17 C 0.8173(6) 1.0928(4) 0.16901(19) 0.0696(14) Uani 1 1 d .
H17A H 0.7157 1.1230 0.1819 0.104 Uiso 1 1 calc R
H17B H 0.8224 1.0969 0.1285 0.104 Uiso 1 1 calc R
H17C H 0.9078 1.1314 0.1850 0.104 Uiso 1 1 calc R
C33 C 1.0726(9) 0.8666(6) -0.1179(2) 0.106(2) Uani 1 1 d .
H33A H 1.1448 0.8235 -0.1380 0.127 Uiso 1 1 calc R
C2 C 1.3151(6) 1.0573(4) 0.11041(18) 0.0525(11) Uani 1 1 d .
C13 C 0.7000(6) 0.9321(4) 0.21739(17) 0.0570(12) Uani 1 1 d .
H13A H 0.6072 0.9723 0.2257 0.068 Uiso 1 1 calc R
C34 C 0.9737(10) 0.9390(8) -0.1456(3) 0.127(4) Uani 1 1 d .
H34A H 0.9796 0.9449 -0.1847 0.152 Uiso 1 1 calc R
C19 C 1.1231(6) 0.7443(4) 0.1762(2) 0.0648(13) Uani 1 1 d .
H19A H 1.1103 0.6741 0.1912 0.097 Uiso 1 1 calc R
H19B H 1.2198 0.7763 0.1921 0.097 Uiso 1 1 calc R
H19C H 1.1338 0.7407 0.1358 0.097 Uiso 1 1 calc R
C27 C 1.4615(6) 0.8922(4) 0.0111(2) 0.0700(14) Uani 1 1 d .
H27A H 1.4218 0.8897 0.0494 0.105 Uiso 1 1 calc R
H27B H 1.5790 0.8993 0.0113 0.105 Uiso 1 1 calc R
H27C H 1.4316 0.8280 -0.0081 0.105 Uiso 1 1 calc R
C18 C 0.5645(6) 0.7797(5) 0.2678(2) 0.0823(17) Uani 1 1 d .
H18A H 0.5894 0.7076 0.2776 0.123 Uiso 1 1 calc R
H18B H 0.4678 0.7815 0.2445 0.123 Uiso 1 1 calc R
H18C H 0.5455 0.8198 0.3017 0.123 Uiso 1 1 calc R
C35 C 0.8671(8) 1.0021(6) -0.1160(3) 0.112(3) Uani 1 1 d .
H35A H 0.8008 1.0506 -0.1349 0.135 Uiso 1 1 calc R
C28 C 1.3933(7) 1.1076(5) -0.16652(18) 0.0816(16) Uani 1 1 d .
H28A H 1.3332 1.1678 -0.1803 0.122 Uiso 1 1 calc R
H28B H 1.3626 1.0458 -0.1877 0.122 Uiso 1 1 calc R
H28C H 1.5090 1.1201 -0.1708 0.122 Uiso 1 1 calc R
C36 C 0.8590(6) 0.9928(5) -0.0573(2) 0.0812(16) Uani 1 1 d .
H36A H 0.7847 1.0344 -0.0373 0.097 Uiso 1 1 calc R
C32 C 1.0617(7) 0.8598(4) -0.0598(2) 0.0726(15) Uani 1 1 d .
H32A H 1.1264 0.8103 -0.0410 0.087 Uiso 1 1 calc R

loop_
_atom_site_aniso_label
_atom_site_aniso_U_11
_atom_site_aniso_U_22
_atom_site_aniso_U_33
_atom_site_aniso_U_23
_atom_site_aniso_U_13
_atom_site_aniso_U_12
P1 0.0583(8) 0.0837(9) 0.0410(6) 0.0034(6) -0.0020(6) -0.0223(7)
N1 0.044(2) 0.054(2) 0.0348(18) 0.0018(16) 0.0035(17) -0.0081(18)
O2 0.061(2) 0.102(3) 0.0597(19) -0.0039(19) -0.0006(17) -0.042(2)
C1 0.045(2) 0.051(3) 0.032(2) 0.0020(18) 0.003(2) -0.004(2)
N2 0.0430(19) 0.050(2) 0.0337(19) 0.0009(16) 0.0039(16) -0.0041(18)
O1 0.073(2) 0.095(2) 0.0372(17) -0.0047(16) -0.0063(17) -0.0198(19)
C21 0.037(2) 0.047(2) 0.038(2) 0.0013(19) 0.0023(19) -0.004(2)
C22 0.042(2) 0.055(3) 0.049(3) 0.002(2) 0.000(2) 0.003(2)
C26 0.040(2) 0.047(3) 0.050(3) 0.003(2) 0.000(2) -0.007(2)
C11 0.041(2) 0.055(3) 0.029(2) -0.003(2) -0.0029(18) 0.000(2)
C25 0.057(3) 0.056(3) 0.048(3) 0.012(2) -0.005(2) -0.003(2)
C12 0.053(3) 0.058(3) 0.038(2) -0.002(2) 0.003(2) -0.008(2)
C23 0.046(3) 0.073(3) 0.051(3) -0.007(2) 0.014(2) 0.006(3)
C16 0.043(3) 0.057(3) 0.038(2) 0.005(2) -0.006(2) -0.001(2)
C24 0.054(3) 0.060(3) 0.036(2) 0.001(2) 0.001(2) -0.010(2)
C29 0.082(4) 0.064(3) 0.076(3) 0.006(3) 0.013(3) 0.027(3)
C31 0.053(3) 0.064(3) 0.046(2) 0.008(2) -0.003(2) -0.022(3)
C14 0.056(3) 0.067(3) 0.044(3) -0.003(2) 0.006(2) -0.010(3)
C15 0.058(3) 0.056(3) 0.044(3) 0.005(2) -0.005(2) -0.008(3)
C3 0.049(3) 0.054(3) 0.042(2) 0.000(2) -0.005(2) -0.005(2)
C17 0.080(4) 0.060(3) 0.069(3) -0.003(3) 0.008(3) 0.007(3)
C33 0.122(6) 0.145(6) 0.050(4) -0.025(4) 0.011(4) -0.052(5)
C2 0.050(3) 0.067(3) 0.041(2) -0.001(2) 0.001(2) -0.005(3)
C13 0.051(3) 0.077(4) 0.044(3) -0.006(2) 0.009(2) 0.005(3)
C34 0.127(7) 0.208(10) 0.046(4) 0.010(5) -0.006(4) -0.091(7)
C19 0.063(3) 0.062(3) 0.069(3) -0.002(2) -0.006(3) 0.008(3)
C27 0.074(3) 0.064(3) 0.072(3) 0.007(3) 0.010(3) 0.011(3)
C18 0.070(3) 0.109(4) 0.069(3) 0.002(3) 0.021(3) -0.028(3)
C35 0.096(5) 0.167(7) 0.074(5) 0.057(5) -0.037(4) -0.045(5)
C28 0.101(4) 0.097(4) 0.047(3) 0.011(3) 0.014(3) -0.005(4)
C36 0.073(3) 0.100(4) 0.070(4) 0.022(3) -0.012(3) -0.014(3)
C32 0.081(4) 0.079(4) 0.058(3) -0.001(3) 0.010(3) -0.015(3)

loop_
_atom_type_symbol
_atom_type_description
_atom_type_scat_dispersion_real
_atom_type_scat_dispersion_imag
_atom_type_scat_source
C C 0.0033 0.0016 'International Tables Vol C Tables 4.2.6.8 and 6.1.1.4'
H H 0.0000 0.0000 'International Tables Vol C Tables 4.2.6.8 and 6.1.1.4'
N N 0.0061 0.0033 'International Tables Vol C Tables 4.2.6.8 and 6.1.1.4'
O O 0.0106 0.0060 'International Tables Vol C Tables 4.2.6.8 and 6.1.1.4'
P P 0.1023 0.0942 'International Tables Vol C Tables 4.2.6.8 and 6.1.1.4'

loop_
_geom_angle_atom_site_label_1
_geom_angle_atom_site_label_2
_geom_angle_atom_site_label_3
_geom_angle
C1 P1 C31 106.67(19)
C3 N1 C1 112.4(3)
C3 N1 C11 125.0(3)
C1 N1 C11 122.4(3)
N2 C1 N1 104.9(3)
N2 C1 P1 136.8(3)
N1 C1 P1 118.4(3)
C2 N2 C1 112.2(3)
C2 N2 C21 122.4(3)
C1 N2 C21 125.4(3)
C26 C21 C22 122.4(4)
C26 C21 N2 119.9(3)
C22 C21 N2 117.7(4)
C21 C22 C23 117.0(4)
C21 C22 C27 121.9(4)
C23 C22 C27 121.0(4)
C21 C26 C25 117.5(4)
C21 C26 C29 120.6(4)
C25 C26 C29 121.9(4)
C12 C11 C16 121.8(4)
C12 C11 N1 118.5(4)
C16 C11 N1 119.6(4)
C24 C25 C26 122.3(4)
C24 C25 H25A 118.8
C26 C25 H25A 118.8
C13 C12 C11 118.3(4)
C13 C12 C17 120.7(4)
C11 C12 C17 121.0(4)
C24 C23 C22 122.4(4)
C24 C23 H23A 118.8
C22 C23 H23A 118.8
C15 C16 C11 117.1(4)
C15 C16 C19 122.1(4)
C11 C16 C19 120.8(4)
C25 C24 C23 118.2(4)
C25 C24 C28 121.4(4)
C23 C24 C28 120.3(4)
C26 C29 H29A 109.5
C26 C29 H29B 109.5
H29A C29 H29B 109.5
C26 C29 H29C 109.5
H29A C29 H29C 109.5
H29B C29 H29C 109.5
C36 C31 C32 117.9(5)
C36 C31 P1 119.7(4)
C32 C31 P1 121.7(4)
C15 C14 C13 118.3(4)
C15 C14 C18 121.7(4)
C13 C14 C18 119.9(5)
C14 C15 C16 122.6(4)
C14 C15 H15A 118.7
C16 C15 H15A 118.7
O1 C3 N1 127.3(4)
O1 C3 C2 127.8(4)
N1 C3 C2 104.9(3)
C12 C17 H17A 109.5
C12 C17 H17B 109.5
H17A C17 H17B 109.5
C12 C17 H17C 109.5
H17A C17 H17C 109.5
H17B C17 H17C 109.5
C32 C33 C34 118.3(7)
C32 C33 H33A 120.8
C34 C33 H33A 120.8
O2 C2 N2 127.4(4)
O2 C2 C3 127.0(4)
N2 C2 C3 105.7(4)
C12 C13 C14 121.8(4)
C12 C13 H13A 119.1
C14 C13 H13A 119.1
C35 C34 C33 120.8(6)
C35 C34 H34A 119.6
C33 C34 H34A 119.6
C16 C19 H19A 109.5
C16 C19 H19B 109.5
H19A C19 H19B 109.5
C16 C19 H19C 109.5
H19A C19 H19C 109.5
H19B C19 H19C 109.5
C22 C27 H27A 109.5
C22 C27 H27B 109.5
H27A C27 H27B 109.5
C22 C27 H27C 109.5
H27A C27 H27C 109.5
H27B C27 H27C 109.5
C14 C18 H18A 109.5
C14 C18 H18B 109.5
H18A C18 H18B 109.5
C14 C18 H18C 109.5
H18A C18 H18C 109.5
H18B C18 H18C 109.5
C34 C35 C36 119.3(7)
C34 C35 H35A 120.4
C36 C35 H35A 120.4
C24 C28 H28A 109.5
C24 C28 H28B 109.5
H28A C28 H28B 109.5
C24 C28 H28C 109.5
H28A C28 H28C 109.5
H28B C28 H28C 109.5
C31 C36 C35 121.3(6)
C31 C36 H36A 119.3
C35 C36 H36A 119.3
C33 C32 C31 122.3(6)
C33 C32 H32A 118.8
C31 C32 H32A 118.8

loop_
_geom_bond_atom_site_label_1
_geom_bond_atom_site_label_2
_geom_bond_distance
P1 C1 1.697(4)
P1 C31 1.829(4)
N1 C3 1.369(5)
N1 C1 1.424(4)
N1 C11 1.434(5)
O2 C2 1.209(5)
C1 N2 1.399(5)
N2 C2 1.378(5)
N2 C21 1.450(5)
O1 C3 1.216(4)
C21 C26 1.384(5)
C21 C22 1.392(5)
C22 C23 1.392(6)
C22 C27 1.509(6)
C26 C25 1.387(5)
C26 C29 1.507(6)
C11 C12 1.398(6)
C11 C16 1.409(6)
C25 C24 1.375(6)
C25 H25A 0.9300
C12 C13 1.382(6)
C12 C17 1.512(6)
C23 C24 1.377(6)
C23 H23A 0.9300
C16 C15 1.393(6)
C16 C19 1.493(6)
C24 C28 1.518(6)
C29 H29A 0.9600
C29 H29B 0.9600
C29 H29C 0.9600
C31 C36 1.367(6)
C31 C32 1.380(6)
C14 C15 1.382(6)
C14 C13 1.396(6)
C14 C18 1.512(6)
C15 H15A 0.9300
C3 C2 1.514(6)
C17 H17A 0.9600
C17 H17B 0.9600
C17 H17C 0.9600
C33 C32 1.379(7)
C33 C34 1.382(10)
C33 H33A 0.9300
C13 H13A 0.9300
C34 C35 1.369(10)
C34 H34A 0.9300
C19 H19A 0.9600
C19 H19B 0.9600
C19 H19C 0.9600
C27 H27A 0.9600
C27 H27B 0.9600
C27 H27C 0.9600
C18 H18A 0.9600
C18 H18B 0.9600
C18 H18C 0.9600
C35 C36 1.394(8)
C35 H35A 0.9300
C28 H28A 0.9600
C28 H28B 0.9600
C28 H28C 0.9600
C36 H36A 0.9300
C32 H32A 0.9300
